data_2211284
loop_
_publ_author_name
'Chen, Yun-Feng'
'Cao, Li-Ping'
'Qin, Jing'

_publ_section_title
;
 1,2-Bis(chloromethyl)-4,5-dimethyl-3-nitrobenzene
;
_journal_coeditor_code BH2063
_journal_issue 12
_journal_name_full 'Acta Crystallographica Section E'
_journal_page_first o5724
_journal_page_last o5725
_journal_paper_doi 10.1107/S1600536806048902
_journal_volume 62
_journal_year 2006
_chemical_formula_iupac 'C10 H11 Cl2 N O2'
_chemical_formula_moiety 'C10 H11 Cl2 N O2'
_chemical_formula_sum 'C10 H11 Cl2 N O2'
_chemical_formula_weight 248.10
_chemical_name_systematic
;
1,2-Bis(chloromethyl)-4,5-dimethyl-3-nitrobenzene
;
_space_group_IT_number 7
_symmetry_cell_setting monoclinic
_symmetry_space_group_name_Hall 'P -2yac'
_symmetry_space_group_name_H-M 'P 1 n 1'
_atom_sites_solution_hydrogens geom
_atom_sites_solution_primary direct
_atom_sites_solution_secondary difmap
_audit_creation_method SHELXL-97
_cell_angle_alpha 90.00
_cell_angle_beta 103.118(6)
_cell_angle_gamma 90.00
_cell_formula_units_Z 2
_cell_length_a 8.350(4)
_cell_length_b 4.5282(19)
_cell_length_c 15.370(7)
_cell_measurement_reflns_used 1425
_cell_measurement_temperature 298(2)
_cell_measurement_theta_max 20.98
_cell_measurement_theta_min 2.56
_cell_volume 566.0(4)
_computing_cell_refinement 'SAINT (Bruker, 2001)'
_computing_data_collection 'SMART (Bruker, 2001)'
_computing_data_reduction SAINT
_computing_molecular_graphics 'PLATON (Spek, 2003)'
_computing_publication_material PLATON
_computing_structure_refinement 'SHELXL97 (Sheldrick, 1997)'
_computing_structure_solution 'SHELXS97 (Sheldrick, 1997)'
_diffrn_ambient_temperature 298(2)
_diffrn_measured_fraction_theta_full 0.990
_diffrn_measured_fraction_theta_max 0.990
_diffrn_measurement_device_type 'Bruker SMART 4K CCD area-detector'
_diffrn_measurement_method '\f and \w'
_diffrn_radiation_monochromator graphite
_diffrn_radiation_source 'fine-focus sealed tube'
_diffrn_radiation_type MoK\a
_diffrn_radiation_wavelength 0.71073
_diffrn_reflns_av_R_equivalents 0.0434
_diffrn_reflns_av_sigmaI/netI 0.0696
_diffrn_reflns_limit_h_max 10
_diffrn_reflns_limit_h_min -10
_diffrn_reflns_limit_k_max 5
_diffrn_reflns_limit_k_min -5
_diffrn_reflns_limit_l_max 19
_diffrn_reflns_limit_l_min -19
_diffrn_reflns_number 4357
_diffrn_reflns_theta_full 27.49
_diffrn_reflns_theta_max 27.49
_diffrn_reflns_theta_min 2.56
_diffrn_standards_decay_% 0
_diffrn_standards_interval_count 0
_diffrn_standards_interval_time 0
_diffrn_standards_number 0
_exptl_absorpt_coefficient_mu 0.552
_exptl_absorpt_correction_type none
_exptl_crystal_colour colourless
_exptl_crystal_density_diffrn 1.456
_exptl_crystal_density_method 'not measured'
_exptl_crystal_description block
_exptl_crystal_F_000 256
_exptl_crystal_size_max 0.10
_exptl_crystal_size_mid 0.06
_exptl_crystal_size_min 0.02
_refine_diff_density_max 0.323
_refine_diff_density_min -0.266
_refine_ls_abs_structure_details 'Flack (1983), 1259 Friedel pairs'
_refine_ls_abs_structure_Flack 0.11(11)
_refine_ls_extinction_method none
_refine_ls_goodness_of_fit_ref 1.000
_refine_ls_hydrogen_treatment constr
_refine_ls_matrix_type full
_refine_ls_number_parameters 138
_refine_ls_number_reflns 2456
_refine_ls_number_restraints 2
_refine_ls_restrained_S_all 1.000
_refine_ls_R_factor_all 0.0891
_refine_ls_R_factor_gt 0.0601
_refine_ls_shift/su_max 0.000
_refine_ls_shift/su_mean 0.000
_refine_ls_structure_factor_coef Fsqd
_refine_ls_weighting_details 'calc w=1/[\s^2^(Fo^2^)+(0.0769P)^2^] where P=(Fo^2^+2Fc^2^)/3'
_refine_ls_weighting_scheme calc
_refine_ls_wR_factor_gt 0.1366
_refine_ls_wR_factor_ref 0.1505
_reflns_number_gt 1709
_reflns_number_total 2456
_reflns_threshold_expression I>2\s(I)
_cod_data_source_file bh2063.cif
_cod_data_source_block I
_cod_original_sg_symbol_H-M 'P n'
_cod_database_code 2211284
_cod_database_fobs_code 2211284

loop_
_symmetry_equiv_pos_as_xyz
'x, y, z'
'x+1/2, -y, z+1/2'

loop_
_atom_site_type_symbol
_atom_site_label
_atom_site_fract_x
_atom_site_fract_y
_atom_site_fract_z
_atom_site_U_iso_or_equiv
_atom_site_adp_type
_atom_site_calc_flag
_atom_site_refinement_flags
_atom_site_occupancy
C C1 1.0511(5) 0.1762(10) 0.2076(2) 0.0457(10) Uani d . 1
C C2 1.1319(5) 0.1238(9) 0.2971(3) 0.0419(9) Uani d . 1
C C3 1.0638(5) 0.2504(9) 0.3615(2) 0.0404(9) Uani d . 1
C C4 0.9209(5) 0.4241(9) 0.3464(2) 0.0411(9) Uani d . 1
C C5 0.8466(5) 0.4776(9) 0.2569(3) 0.0472(10) Uani d . 1
C C6 0.9128(5) 0.3523(10) 0.1906(2) 0.0502(11) Uani d . 1
H H6 0.8611 0.3892 0.1314 0.060 Uiso calc R 1
C C7 1.1127(7) 0.0494(13) 0.1315(3) 0.0647(14) Uani d . 1
H H7A 1.0333 0.0834 0.0766 0.097 Uiso calc R 1
H H7B 1.1298 -0.1591 0.1404 0.097 Uiso calc R 1
H H7C 1.2147 0.1424 0.1287 0.097 Uiso calc R 1
C C8 1.2855(6) -0.0627(11) 0.3198(3) 0.0588(12) Uani d . 1
H H8A 1.3762 0.0462 0.3071 0.088 Uiso calc R 1
H H8B 1.2692 -0.2401 0.2847 0.088 Uiso calc R 1
H H8C 1.3090 -0.1131 0.3821 0.088 Uiso calc R 1
C C9 0.6960(6) 0.6654(11) 0.2290(3) 0.0612(12) Uani d . 1
H H9A 0.7144 0.8104 0.1858 0.073 Uiso calc R 1
H H9B 0.6771 0.7710 0.2806 0.073 Uiso calc R 1
C C10 0.8548(6) 0.5463(10) 0.4212(3) 0.0543(12) Uani d . 1
H H10A 0.8256 0.7521 0.4093 0.065 Uiso calc R 1
H H10B 0.9391 0.5366 0.4762 0.065 Uiso calc R 1
Cl Cl1 0.67719(16) 0.3444(3) 0.43469(10) 0.0794(5) Uani d . 1
Cl Cl2 0.51799(14) 0.4537(3) 0.18103(9) 0.0705(4) Uani d . 1
N N1 1.1524(5) 0.2105(9) 0.4551(2) 0.0517(9) Uani d . 1
O O1 1.2738(5) 0.3600(10) 0.4827(2) 0.0870(13) Uani d . 1
O O2 1.1066(6) 0.0314(10) 0.5005(2) 0.0964(15) Uani d . 1

loop_
_atom_site_aniso_label
_atom_site_aniso_U_11
_atom_site_aniso_U_22
_atom_site_aniso_U_33
_atom_site_aniso_U_12
_atom_site_aniso_U_13
_atom_site_aniso_U_23
C1 0.043(2) 0.054(3) 0.040(2) -0.010(2) 0.0113(17) -0.0015(19)
C2 0.037(2) 0.042(2) 0.046(2) -0.0106(17) 0.0079(16) -0.0006(18)
C3 0.040(2) 0.039(2) 0.039(2) -0.0090(17) 0.0021(16) 0.0050(17)
C4 0.045(2) 0.038(2) 0.039(2) -0.0087(18) 0.0077(17) 0.0010(17)
C5 0.038(2) 0.042(2) 0.056(2) -0.0086(18) -0.0005(18) 0.001(2)
C6 0.048(3) 0.064(3) 0.034(2) -0.014(2) 0.0007(18) 0.003(2)
C7 0.060(3) 0.083(4) 0.056(3) -0.015(3) 0.023(2) -0.009(3)
C8 0.046(3) 0.063(3) 0.067(3) 0.003(2) 0.010(2) 0.001(2)
C9 0.054(3) 0.055(3) 0.066(3) -0.002(2) -0.005(2) 0.005(2)
C10 0.061(3) 0.049(3) 0.052(2) -0.006(2) 0.012(2) -0.009(2)
Cl1 0.0701(9) 0.0996(10) 0.0800(9) -0.0218(9) 0.0414(6) -0.0122(9)
Cl2 0.0402(6) 0.0846(9) 0.0809(8) 0.0000(7) 0.0013(5) -0.0030(8)
N1 0.049(2) 0.059(2) 0.043(2) -0.0028(19) 0.0031(16) -0.0022(18)
O1 0.075(3) 0.111(3) 0.059(2) -0.039(2) -0.0165(17) -0.003(2)
O2 0.113(3) 0.106(3) 0.057(2) -0.045(3) -0.008(2) 0.034(2)

loop_
_atom_type_symbol
_atom_type_description
_atom_type_scat_dispersion_real
_atom_type_scat_dispersion_imag
_atom_type_scat_source
C C 0.0033 0.0016 'International Tables Vol C Tables 4.2.6.8 and 6.1.1.4'
H H 0.0000 0.0000 'International Tables Vol C Tables 4.2.6.8 and 6.1.1.4'
N N 0.0061 0.0033 'International Tables Vol C Tables 4.2.6.8 and 6.1.1.4'
O O 0.0106 0.0060 'International Tables Vol C Tables 4.2.6.8 and 6.1.1.4'
Cl Cl 0.1484 0.1585 'International Tables Vol C Tables 4.2.6.8 and 6.1.1.4'

loop_
_geom_angle_atom_site_label_1
_geom_angle_atom_site_label_2
_geom_angle_atom_site_label_3
_geom_angle
_geom_angle_publ_flag
C6 C1 C2 118.5(4) ?
C6 C1 C7 119.8(4) ?
C2 C1 C7 121.7(4) ?
C3 C2 C1 116.7(4) ?
C3 C2 C8 122.4(4) ?
C1 C2 C8 120.9(4) ?
C2 C3 C4 126.1(3) ?
C2 C3 N1 117.0(4) yes
C4 C3 N1 116.8(4) yes
C5 C4 C3 115.6(4) ?
C5 C4 C10 122.4(4) ?
C3 C4 C10 122.0(4) ?
C6 C5 C4 119.4(4) ?
C6 C5 C9 118.1(4) ?
C4 C5 C9 122.5(4) ?
C1 C6 C5 123.6(3) ?
C1 C6 H6 118.2 yes
C5 C6 H6 118.2 yes
C1 C7 H7A 109.5 ?
C1 C7 H7B 109.5 ?
H7A C7 H7B 109.5 ?
C1 C7 H7C 109.5 ?
H7A C7 H7C 109.5 ?
H7B C7 H7C 109.5 ?
C2 C8 H8A 109.5 ?
C2 C8 H8B 109.5 ?
H8A C8 H8B 109.5 ?
C2 C8 H8C 109.5 yes
H8A C8 H8C 109.5 yes
H8B C8 H8C 109.5 ?
C5 C9 Cl2 112.4(3) ?
C5 C9 H9A 109.1 ?
Cl2 C9 H9A 109.1 ?
C5 C9 H9B 109.1 ?
Cl2 C9 H9B 109.1 ?
H9A C9 H9B 107.9 ?
C4 C10 Cl1 111.1(3) ?
C4 C10 H10A 109.4 ?
Cl1 C10 H10A 109.4 ?
C4 C10 H10B 109.4 yes
Cl1 C10 H10B 109.4 yes
H10A C10 H10B 108.0 ?
O2 N1 O1 122.0(4) ?
O2 N1 C3 120.0(4) ?
O1 N1 C3 118.0(4) yes

loop_
_geom_bond_atom_site_label_1
_geom_bond_atom_site_label_2
_geom_bond_distance
_geom_bond_publ_flag
C1 C6 1.378(6) ?
C1 C2 1.409(5) ?
C1 C7 1.495(6) ?
C2 C3 1.374(6) ?
C2 C8 1.509(6) ?
C3 C4 1.404(6) ?
C3 N1 1.471(5) yes
C4 C5 1.396(6) ?
C4 C10 1.491(6) ?
C5 C6 1.386(7) ?
C5 C9 1.498(7) ?
C6 H6 0.9300 yes
C7 H7A 0.9600 ?
C7 H7B 0.9600 ?
C7 H7C 0.9600 ?
C8 H8A 0.9600 ?
C8 H8B 0.9600 ?
C8 H8C 0.9600 yes
C9 Cl2 1.782(5) yes
C9 H9A 0.9700 ?
C9 H9B 0.9700 ?
C10 Cl1 1.793(5) ?
C10 H10A 0.9700 ?
C10 H10B 0.9700 yes
N1 O2 1.189(5) yes
N1 O1 1.212(5) yes

loop_
_geom_hbond_atom_site_label_D
_geom_hbond_atom_site_label_H
_geom_hbond_atom_site_label_A
_geom_hbond_site_symmetry_A
_geom_hbond_distance_DH
_geom_hbond_distance_HA
_geom_hbond_distance_DA
_geom_hbond_angle_DHA
_geom_hbond_publ_flag
C6 H6 O1 2_464 0.93 2.51 3.401(5) 161.4 yes
C8 H8C N1 . 0.96 2.40 2.852(6) 108.1 no
C10 H10B N1 . 0.97 2.39 2.859(7) 109.0 no

loop_
_geom_torsion_atom_site_label_1
_geom_torsion_atom_site_label_2
_geom_torsion_atom_site_label_3
_geom_torsion_atom_site_label_4
_geom_torsion
C6 C1 C2 C3 1.1(5)
C7 C1 C2 C3 -179.7(4)
C6 C1 C2 C8 -178.9(4)
C7 C1 C2 C8 0.3(6)
C1 C2 C3 C4 0.6(6)
C8 C2 C3 C4 -179.4(4)
C1 C2 C3 N1 -176.7(4)
C8 C2 C3 N1 3.3(6)
C2 C3 C4 C5 -2.2(6)
N1 C3 C4 C5 175.1(4)
C2 C3 C4 C10 178.6(4)
N1 C3 C4 C10 -4.1(6)
C3 C4 C5 C6 2.1(6)
C10 C4 C5 C6 -178.8(4)
C3 C4 C5 C9 -178.3(4)
C10 C4 C5 C9 0.9(6)
C2 C1 C6 C5 -1.1(6)
C7 C1 C6 C5 179.6(5)
C4 C5 C6 C1 -0.5(6)
C9 C5 C6 C1 179.8(4)
C6 C5 C9 Cl2 70.8(5)
C4 C5 C9 Cl2 -108.9(4)
C5 C4 C10 Cl1 76.4(5)
C3 C4 C10 Cl1 -104.5(4)
C2 C3 N1 O2 -101.4(6)
C4 C3 N1 O2 81.0(6)
C2 C3 N1 O1 77.0(5)
C4 C3 N1 O1 -100.6(5)

loop_
_cod_related_entry_id
_cod_related_entry_database
_cod_related_entry_code
1 ChemSpider 21126043
